data_7230136
loop_
_publ_author_name
'Filatov, Mikhail A.'
'Karuthedath, Safakath'
'Polestshuk, Pavel M.'
'Callaghan, Susan'
'Flanagan, Keith J.'
'Telitchko, Maxime'
'Wiesner, Thomas'
'Laquai, Fr\'ed\'eric'
'Senge, Mathias O.'

_publ_section_title
;
 Control of triplet state generation in heavy atom-free BODIPY-anthracene
 dyads by media polarity and structural factors.
;
_journal_issue 12
_journal_name_full 'Physical chemistry chemical physics : PCCP'
_journal_page_first 8016
_journal_page_last 8031
_journal_paper_doi 10.1039/c7cp08472b
_journal_volume 20
_journal_year 2018
_chemical_formula_moiety 'C32 H33 B F2 N2'
_chemical_formula_sum 'C32 H33 B F2 N2'
_chemical_formula_weight 494.41
_chemical_name_systematic
2,6-Diethyl-1,3,5,7-tetramethyl-8-(10-methylanthracen-9-yl)-4,4-difluoro-4-bora-3a,4a-diaza-s-indacene
_space_group_crystal_system monoclinic
_space_group_IT_number 14
_space_group_name_Hall '-P 2ybc'
_space_group_name_H-M_alt 'P 1 21/c 1'
_symmetry_space_group_name_Hall '-P 2ybc'
_symmetry_space_group_name_H-M 'P 1 21/c 1'
_atom_sites_solution_hydrogens geom
_atom_sites_solution_primary dual
_audit_creation_date 2017-10-05
_audit_creation_method
;
Olex2 1.2
(compiled 2017.08.10 svn.r3458 for OlexSys, GUI svn.r5381)
;
_audit_update_record
;
2017-11-12 deposited with the CCDC.
2018-02-12 downloaded from the CCDC.
;
_cell_angle_alpha 90
_cell_angle_beta 101.878(8)
_cell_angle_gamma 90
_cell_formula_units_Z 4
_cell_length_a 15.836(6)
_cell_length_b 20.573(7)
_cell_length_c 7.781(3)
_cell_measurement_reflns_used 7289
_cell_measurement_temperature 100
_cell_measurement_theta_max 26.07
_cell_measurement_theta_min 2.37
_cell_volume 2480.7(16)
_computing_data_collection 'APEX 3 (Bruker, 2016) '
_computing_molecular_graphics 'Olex2 (Dolomanov et al., 2009)'
_computing_publication_material 'Olex2 (Dolomanov et al., 2009)'
_computing_structure_refinement 'XL (Sheldrick, 2008)'
_computing_structure_solution 'XT (Sheldrick, 2015)'
_diffrn_ambient_temperature 100.0
_diffrn_detector 'Bruker APEX2 area detector'
_diffrn_detector_area_resol_mean 7.9
_diffrn_detector_type 'CCD area detector'
_diffrn_measured_fraction_theta_full 1.000
_diffrn_measured_fraction_theta_max 1.000
_diffrn_measurement_device 'Kappa diffractometer'
_diffrn_measurement_device_type 'Bruker APEX-II CCD'
_diffrn_measurement_method '\f and \w scans'
_diffrn_radiation_monochromator graphite
_diffrn_radiation_probe x-ray
_diffrn_radiation_type MoK\a
_diffrn_radiation_wavelength 0.71073
_diffrn_reflns_av_R_equivalents 0.1328
_diffrn_reflns_av_unetI/netI 0.0715
_diffrn_reflns_Laue_measured_fraction_full 1.000
_diffrn_reflns_Laue_measured_fraction_max 1.000
_diffrn_reflns_limit_h_max 19
_diffrn_reflns_limit_h_min -19
_diffrn_reflns_limit_k_max 24
_diffrn_reflns_limit_k_min -24
_diffrn_reflns_limit_l_max 9
_diffrn_reflns_limit_l_min -9
_diffrn_reflns_number 58475
_diffrn_reflns_point_group_measured_fraction_full 1.000
_diffrn_reflns_point_group_measured_fraction_max 1.000
_diffrn_reflns_theta_full 25.500
_diffrn_reflns_theta_max 25.500
_diffrn_reflns_theta_min 1.645
_diffrn_source 'microfocus sealed X-ray tube'
_diffrn_standards_number 0
_exptl_absorpt_coefficient_mu 0.087
_exptl_absorpt_correction_T_max 0.7453
_exptl_absorpt_correction_T_min 0.6215
_exptl_absorpt_correction_type multi-scan
_exptl_absorpt_process_details
'SADABS-2014/5 (Bruker,2014/5) was used for absorption correction. wR2(int) was 0.1266 before and 0.0692 after correction. The Ratio of minimum to maximum transmission is 0.8339. The \l/2 correction factor is 0.00150.'
_exptl_crystal_colour orange
_exptl_crystal_colour_primary orange
_exptl_crystal_density_diffrn 1.324
_exptl_crystal_density_method 'not measured'
_exptl_crystal_description Needle
_exptl_crystal_F_000 1048
_exptl_crystal_recrystallization_method
'The material was recrystallised from a mixture of DCM and methanol by slow evaporation'
_exptl_crystal_size_max 0.6
_exptl_crystal_size_mid 0.05
_exptl_crystal_size_min 0.05
_refine_diff_density_max 0.186
_refine_diff_density_min -0.230
_refine_diff_density_rms 0.049
_refine_ls_extinction_method none
_refine_ls_goodness_of_fit_ref 1.013
_refine_ls_hydrogen_treatment constr
_refine_ls_matrix_type full
_refine_ls_number_parameters 341
_refine_ls_number_reflns 4627
_refine_ls_number_restraints 0
_refine_ls_restrained_S_all 1.013
_refine_ls_R_factor_all 0.1076
_refine_ls_R_factor_gt 0.0483
_refine_ls_shift/su_max 0.000
_refine_ls_shift/su_mean 0.000
_refine_ls_structure_factor_coef Fsqd
_refine_ls_weighting_details 'w=1/[\s^2^(Fo^2^)+(0.0543P)^2^+0.0763P] where P=(Fo^2^+2Fc^2^)/3'
_refine_ls_weighting_scheme calc
_refine_ls_wR_factor_gt 0.0937
_refine_ls_wR_factor_ref 0.1125
_reflns_Friedel_coverage 0.000
_reflns_number_gt 2793
_reflns_number_total 4627
_reflns_threshold_expression 'I > 2\s(I)'
_cod_data_source_file c7cp08472b2.cif
_cod_data_source_block kjf145_a
_cod_depositor_comments 'Adding full bibliography for 7230130--7230136.cif.'
_cod_original_cell_volume 2480.7(15)
_cod_database_code 7230136
_shelx_shelxl_version_number 2014/7
_shelx_space_group_comment
;
The symmetry employed for this shelxl refinement is uniquely defined
by the following loop, which should always be used as a source of
symmetry information in preference to the above space-group names.
They are only intended as comments.
;
_shelx_estimated_absorpt_t_max 0.996
_shelx_estimated_absorpt_t_min 0.950
_olex2_refinement_description
;
1. Fixed Uiso
 At 1.2 times of:
  All C(H) groups, All C(H,H) groups
 At 1.5 times of:
  All C(H,H,H) groups
2.a Secondary CH2 refined with riding coordinates:
 C31(H31A,H31B), C35(H35A,H35B)
2.b Aromatic/amide H refined with riding coordinates:
 C17(H17), C18(H18), C19(H19), C20(H20), C24(H24), C25(H25), C26(H26), C27(H27)
2.c Idealised Me refined as rotating group:
 C33(H33A,H33B,H33C), C32(H32A,H32B,H32C), C30(H30A,H30B,H30C), C37(H37A,H37B,
 H37C), C36(H36A,H36B,H36C), C34(H34A,H34B,H34C), C29(H29A,H29B,H29C)
;
_olex2_diffrn_ambient_temperature_device 'Oxford Cryosystems'
_olex2_exptl_crystal_mounting_method 'The crystal was mounted on a MITIGEN micromount with oil'
_olex2_submission_special_instructions 'No special instructions were received'

loop_
_space_group_symop_operation_xyz
'x, y, z'
'-x, y+1/2, -z+1/2'
'-x, -y, -z'
'x, -y-1/2, z-1/2'

loop_
_atom_site_label
_atom_site_type_symbol
_atom_site_fract_x
_atom_site_fract_y
_atom_site_fract_z
_atom_site_U_iso_or_equiv
_atom_site_adp_type
_atom_site_occupancy
_atom_site_site_symmetry_order
_atom_site_calc_flag
_atom_site_refinement_flags_posn
N10 N 0.75330(11) 0.59120(7) 0.8211(2) 0.0198(4) Uani 1 1 d .
C3 C 0.72627(13) 0.61696(10) 0.9564(3) 0.0217(5) Uani 1 1 d .
C2 C 0.67805(14) 0.57157(10) 1.0285(3) 0.0221(5) Uani 1 1 d .
C1 C 0.67779(13) 0.51532(10) 0.9343(3) 0.0204(5) Uani 1 1 d .
C9 C 0.72496(13) 0.52732(9) 0.8026(3) 0.0190(5) Uani 1 1 d .
C8 C 0.74535(13) 0.48890(9) 0.6709(3) 0.0190(5) Uani 1 1 d .
C12 C 0.79093(13) 0.51395(9) 0.5526(3) 0.0192(5) Uani 1 1 d .
C7 C 0.81839(13) 0.48606(10) 0.4096(3) 0.0211(5) Uani 1 1 d .
C6 C 0.86228(13) 0.53313(10) 0.3383(3) 0.0216(5) Uani 1 1 d .
C5 C 0.86300(13) 0.58855(10) 0.4401(3) 0.0219(5) Uani 1 1 d .
N11 N 0.81963(11) 0.57768(8) 0.5670(2) 0.0198(4) Uani 1 1 d .
B4 B 0.80499(16) 0.62607(11) 0.7055(4) 0.0228(6) Uani 1 1 d .
F13 F 0.75968(8) 0.67861(5) 0.62767(18) 0.0343(4) Uani 1 1 d .
F14 F 0.88311(8) 0.64650(6) 0.80465(18) 0.0340(4) Uani 1 1 d .
C33 C 0.74624(15) 0.68458(10) 1.0139(3) 0.0299(6) Uani 1 1 d .
H33A H 0.8054 0.6951 1.0041 0.045 Uiso 1 1 calc GR
H33B H 0.7406 0.6894 1.1363 0.045 Uiso 1 1 calc GR
H33C H 0.7060 0.7142 0.9394 0.045 Uiso 1 1 calc GR
C31 C 0.63599(15) 0.58497(10) 1.1775(3) 0.0276(6) Uani 1 1 d .
H31A H 0.6804 0.5997 1.2789 0.033 Uiso 1 1 calc R
H31B H 0.6110 0.5440 1.2117 0.033 Uiso 1 1 calc R
C32 C 0.56579(15) 0.63553(11) 1.1387(3) 0.0349(6) Uani 1 1 d .
H32A H 0.5229 0.6225 1.0348 0.052 Uiso 1 1 calc GR
H32B H 0.5909 0.6775 1.1167 0.052 Uiso 1 1 calc GR
H32C H 0.5378 0.6395 1.2395 0.052 Uiso 1 1 calc GR
C30 C 0.63366(15) 0.45411(10) 0.9630(3) 0.0277(6) Uani 1 1 d .
H30A H 0.5862 0.4460 0.8627 0.042 Uiso 1 1 calc GR
H30B H 0.6107 0.4577 1.0704 0.042 Uiso 1 1 calc GR
H30C H 0.6748 0.4180 0.9748 0.042 Uiso 1 1 calc GR
C37 C 0.80472(15) 0.41863(10) 0.3432(3) 0.0274(6) Uani 1 1 d .
H37A H 0.8401 0.3888 0.4264 0.041 Uiso 1 1 calc GR
H37B H 0.8213 0.4154 0.2289 0.041 Uiso 1 1 calc GR
H37C H 0.7437 0.4071 0.3303 0.041 Uiso 1 1 calc GR
C35 C 0.90532(14) 0.52486(10) 0.1885(3) 0.0247(5) Uani 1 1 d .
H35A H 0.9188 0.5681 0.1454 0.030 Uiso 1 1 calc R
H35B H 0.8656 0.5025 0.0917 0.030 Uiso 1 1 calc R
C36 C 0.98760(14) 0.48593(11) 0.2391(3) 0.0287(6) Uani 1 1 d .
H36A H 1.0133 0.4800 0.1358 0.043 Uiso 1 1 calc GR
H36B H 0.9746 0.4434 0.2840 0.043 Uiso 1 1 calc GR
H36C H 1.0283 0.5092 0.3303 0.043 Uiso 1 1 calc GR
C34 C 0.90622(15) 0.65119(10) 0.4243(3) 0.0292(6) Uani 1 1 d .
H34A H 0.8639 0.6865 0.4140 0.044 Uiso 1 1 calc GR
H34B H 0.9316 0.6505 0.3196 0.044 Uiso 1 1 calc GR
H34C H 0.9518 0.6582 0.5288 0.044 Uiso 1 1 calc GR
C15 C 0.72179(13) 0.41912(9) 0.6597(3) 0.0176(5) Uani 1 1 d .
C16 C 0.64342(13) 0.39845(9) 0.5610(3) 0.0186(5) Uani 1 1 d .
C17 C 0.58296(14) 0.44277(10) 0.4678(3) 0.0226(5) Uani 1 1 d .
H17 H 0.5966 0.4878 0.4720 0.027 Uiso 1 1 calc R
C18 C 0.50648(14) 0.42295(11) 0.3732(3) 0.0267(6) Uani 1 1 d .
H18 H 0.4673 0.4538 0.3102 0.032 Uiso 1 1 calc R
C19 C 0.48443(14) 0.35726(11) 0.3672(3) 0.0284(6) Uani 1 1 d .
H19 H 0.4296 0.3436 0.3035 0.034 Uiso 1 1 calc R
C20 C 0.54053(14) 0.31341(11) 0.4514(3) 0.0257(5) Uani 1 1 d .
H20 H 0.5244 0.2689 0.4461 0.031 Uiso 1 1 calc R
C21 C 0.62306(14) 0.33134(10) 0.5478(3) 0.0204(5) Uani 1 1 d .
C22 C 0.68335(14) 0.28569(9) 0.6280(3) 0.0203(5) Uani 1 1 d .
C23 C 0.76166(14) 0.30668(9) 0.7301(3) 0.0196(5) Uani 1 1 d .
C24 C 0.82369(14) 0.26292(10) 0.8216(3) 0.0265(6) Uani 1 1 d .
H24 H 0.8120 0.2176 0.8127 0.032 Uiso 1 1 calc R
C25 C 0.89864(15) 0.28334(11) 0.9209(3) 0.0302(6) Uani 1 1 d .
H25 H 0.9385 0.2526 0.9822 0.036 Uiso 1 1 calc R
C26 C 0.91829(15) 0.34952(10) 0.9345(3) 0.0265(6) Uani 1 1 d .
H26 H 0.9717 0.3637 1.0035 0.032 Uiso 1 1 calc R
C27 C 0.86162(13) 0.39305(10) 0.8498(3) 0.0220(5) Uani 1 1 d .
H27 H 0.8758 0.4380 0.8596 0.026 Uiso 1 1 calc R
C28 C 0.78124(13) 0.37389(10) 0.7464(3) 0.0195(5) Uani 1 1 d .
C29 C 0.66534(15) 0.21475(10) 0.6043(3) 0.0303(6) Uani 1 1 d .
H29A H 0.6384 0.1990 0.6990 0.045 Uiso 1 1 calc GR
H29B H 0.7195 0.1914 0.6074 0.045 Uiso 1 1 calc GR
H29C H 0.6262 0.2073 0.4909 0.045 Uiso 1 1 calc GR

loop_
_atom_site_aniso_label
_atom_site_aniso_U_11
_atom_site_aniso_U_22
_atom_site_aniso_U_33
_atom_site_aniso_U_23
_atom_site_aniso_U_13
_atom_site_aniso_U_12
N10 0.0215(10) 0.0130(9) 0.0235(11) -0.0015(8) 0.0014(8) 0.0009(8)
C3 0.0183(11) 0.0184(11) 0.0257(13) -0.0005(10) -0.0014(10) 0.0038(10)
C2 0.0219(12) 0.0197(12) 0.0226(13) 0.0010(10) 0.0000(10) 0.0049(10)
C1 0.0201(12) 0.0182(11) 0.0211(13) 0.0014(10) -0.0004(10) 0.0020(10)
C9 0.0187(11) 0.0140(11) 0.0224(13) -0.0008(9) -0.0004(10) 0.0005(9)
C8 0.0160(11) 0.0159(11) 0.0222(13) 0.0007(10) -0.0033(10) 0.0024(9)
C12 0.0187(12) 0.0135(11) 0.0243(13) -0.0001(9) 0.0016(10) -0.0013(9)
C7 0.0196(12) 0.0195(11) 0.0230(13) -0.0001(10) 0.0015(10) 0.0008(10)
C6 0.0192(12) 0.0200(12) 0.0240(13) 0.0012(10) 0.0011(10) 0.0008(10)
C5 0.0179(12) 0.0198(12) 0.0263(13) 0.0049(10) 0.0011(10) 0.0012(10)
N11 0.0183(9) 0.0148(9) 0.0249(11) 0.0026(8) 0.0013(8) -0.0003(8)
B4 0.0217(14) 0.0157(13) 0.0292(16) 0.0001(11) 0.0014(12) -0.0002(12)
F13 0.0450(9) 0.0167(7) 0.0445(9) 0.0082(6) 0.0166(7) 0.0073(6)
F14 0.0275(8) 0.0333(8) 0.0417(9) -0.0147(6) 0.0083(7) -0.0122(6)
C33 0.0344(14) 0.0189(12) 0.0358(15) -0.0068(11) 0.0060(12) -0.0021(11)
C31 0.0337(14) 0.0230(12) 0.0267(14) -0.0001(10) 0.0079(11) 0.0025(11)
C32 0.0289(14) 0.0356(14) 0.0414(16) -0.0006(12) 0.0103(12) 0.0037(12)
C30 0.0337(14) 0.0205(12) 0.0300(14) 0.0034(10) 0.0089(12) 0.0005(11)
C37 0.0312(14) 0.0235(12) 0.0282(14) -0.0054(10) 0.0078(11) -0.0040(11)
C35 0.0255(12) 0.0224(12) 0.0254(13) 0.0004(10) 0.0032(11) -0.0017(10)
C36 0.0247(13) 0.0322(13) 0.0282(14) 0.0017(11) 0.0030(11) 0.0008(11)
C34 0.0309(14) 0.0211(12) 0.0364(15) 0.0037(11) 0.0090(12) -0.0055(11)
C15 0.0194(12) 0.0137(11) 0.0198(12) 0.0004(9) 0.0042(10) -0.0001(9)
C16 0.0221(12) 0.0145(11) 0.0196(12) -0.0007(9) 0.0051(10) -0.0007(9)
C17 0.0250(13) 0.0191(12) 0.0236(13) 0.0002(10) 0.0046(11) 0.0017(10)
C18 0.0227(13) 0.0295(13) 0.0258(13) -0.0016(11) 0.0000(11) 0.0059(11)
C19 0.0201(13) 0.0342(14) 0.0287(14) -0.0061(11) -0.0001(11) -0.0049(11)
C20 0.0255(13) 0.0214(12) 0.0297(14) -0.0035(10) 0.0047(11) -0.0060(11)
C21 0.0231(12) 0.0181(11) 0.0209(12) -0.0011(9) 0.0064(10) -0.0021(10)
C22 0.0256(13) 0.0155(11) 0.0214(13) -0.0015(9) 0.0086(11) -0.0022(10)
C23 0.0263(13) 0.0145(11) 0.0192(12) -0.0005(9) 0.0075(10) 0.0011(10)
C24 0.0318(14) 0.0143(11) 0.0333(14) 0.0030(10) 0.0065(12) 0.0040(11)
C25 0.0296(14) 0.0245(13) 0.0339(15) 0.0035(11) 0.0004(12) 0.0105(11)
C26 0.0215(12) 0.0273(13) 0.0284(14) -0.0015(10) -0.0001(11) 0.0015(11)
C27 0.0234(13) 0.0177(11) 0.0240(13) -0.0007(10) 0.0028(11) -0.0010(10)
C28 0.0204(12) 0.0184(11) 0.0202(12) -0.0018(9) 0.0050(10) 0.0002(10)
C29 0.0372(14) 0.0198(12) 0.0333(15) 0.0008(11) 0.0061(12) -0.0050(11)

loop_
_atom_type_symbol
_atom_type_description
_atom_type_scat_dispersion_real
_atom_type_scat_dispersion_imag
_atom_type_scat_source
C C 0.0033 0.0016 'International Tables Vol C Tables 4.2.6.8 and 6.1.1.4'
H H 0.0000 0.0000 'International Tables Vol C Tables 4.2.6.8 and 6.1.1.4'
B B 0.0013 0.0007 'International Tables Vol C Tables 4.2.6.8 and 6.1.1.4'
F F 0.0171 0.0103 'International Tables Vol C Tables 4.2.6.8 and 6.1.1.4'
N N 0.0061 0.0033 'International Tables Vol C Tables 4.2.6.8 and 6.1.1.4'

loop_
_geom_angle_atom_site_label_1
_geom_angle_atom_site_label_2
_geom_angle_atom_site_label_3
_geom_angle
C3 N10 C9 108.08(17)
C3 N10 B4 125.74(18)
C9 N10 B4 126.18(18)
N10 C3 C2 110.17(18)
N10 C3 C33 122.2(2)
C2 C3 C33 127.6(2)
C3 C2 C31 124.28(19)
C1 C2 C3 107.0(2)
C1 C2 C31 128.7(2)
C2 C1 C9 107.32(18)
C2 C1 C30 126.0(2)
C9 C1 C30 126.65(19)
N10 C9 C1 107.45(18)
C8 C9 N10 119.86(19)
C8 C9 C1 132.69(19)
C9 C8 C15 120.2(2)
C12 C8 C9 120.94(19)
C12 C8 C15 118.81(19)
C8 C12 C7 131.92(19)
C8 C12 N11 120.47(19)
N11 C12 C7 107.60(18)
C12 C7 C37 127.97(19)
C6 C7 C12 107.37(18)
C6 C7 C37 124.7(2)
C7 C6 C5 107.1(2)
C7 C6 C35 126.30(19)
C5 C6 C35 126.52(19)
C6 C5 C34 128.3(2)
N11 C5 C6 109.92(18)
N11 C5 C34 121.8(2)
C12 N11 B4 125.62(18)
C5 N11 C12 108.02(17)
C5 N11 B4 126.36(18)
N10 B4 N11 106.89(17)
F13 B4 N10 109.79(18)
F13 B4 N11 110.3(2)
F13 B4 F14 109.55(18)
F14 B4 N10 110.11(19)
F14 B4 N11 110.21(19)
C3 C33 H33A 109.5
C3 C33 H33B 109.5
C3 C33 H33C 109.5
H33A C33 H33B 109.5
H33A C33 H33C 109.5
H33B C33 H33C 109.5
C2 C31 H31A 108.8
C2 C31 H31B 108.8
C2 C31 C32 113.90(19)
H31A C31 H31B 107.7
C32 C31 H31A 108.8
C32 C31 H31B 108.8
C31 C32 H32A 109.5
C31 C32 H32B 109.5
C31 C32 H32C 109.5
H32A C32 H32B 109.5
H32A C32 H32C 109.5
H32B C32 H32C 109.5
C1 C30 H30A 109.5
C1 C30 H30B 109.5
C1 C30 H30C 109.5
H30A C30 H30B 109.5
H30A C30 H30C 109.5
H30B C30 H30C 109.5
C7 C37 H37A 109.5
C7 C37 H37B 109.5
C7 C37 H37C 109.5
H37A C37 H37B 109.5
H37A C37 H37C 109.5
H37B C37 H37C 109.5
C6 C35 H35A 109.3
C6 C35 H35B 109.3
C6 C35 C36 111.65(19)
H35A C35 H35B 108.0
C36 C35 H35A 109.3
C36 C35 H35B 109.3
C35 C36 H36A 109.5
C35 C36 H36B 109.5
C35 C36 H36C 109.5
H36A C36 H36B 109.5
H36A C36 H36C 109.5
H36B C36 H36C 109.5
C5 C34 H34A 109.5
C5 C34 H34B 109.5
C5 C34 H34C 109.5
H34A C34 H34B 109.5
H34A C34 H34C 109.5
H34B C34 H34C 109.5
C16 C15 C8 121.10(18)
C16 C15 C28 120.12(18)
C28 C15 C8 118.75(18)
C15 C16 C17 121.51(18)
C15 C16 C21 120.27(18)
C17 C16 C21 118.20(19)
C16 C17 H17 119.2
C18 C17 C16 121.7(2)
C18 C17 H17 119.2
C17 C18 H18 119.9
C17 C18 C19 120.2(2)
C19 C18 H18 119.9
C18 C19 H19 120.0
C20 C19 C18 120.0(2)
C20 C19 H19 120.0
C19 C20 H20 119.0
C19 C20 C21 122.1(2)
C21 C20 H20 119.0
C20 C21 C16 117.64(19)
C22 C21 C16 120.01(19)
C22 C21 C20 122.35(19)
C21 C22 C23 119.56(18)
C21 C22 C29 120.6(2)
C23 C22 C29 119.86(19)
C22 C23 C24 122.27(19)
C22 C23 C28 120.33(19)
C24 C23 C28 117.40(19)
C23 C24 H24 119.0
C25 C24 C23 122.1(2)
C25 C24 H24 119.0
C24 C25 H25 119.8
C24 C25 C26 120.4(2)
C26 C25 H25 119.8
C25 C26 H26 120.1
C27 C26 C25 119.9(2)
C27 C26 H26 120.1
C26 C27 H27 119.1
C26 C27 C28 121.7(2)
C28 C27 H27 119.1
C15 C28 C23 119.61(19)
C15 C28 C27 121.87(19)
C27 C28 C23 118.52(19)
C22 C29 H29A 109.5
C22 C29 H29B 109.5
C22 C29 H29C 109.5
H29A C29 H29B 109.5
H29A C29 H29C 109.5
H29B C29 H29C 109.5

loop_
_geom_bond_atom_site_label_1
_geom_bond_atom_site_label_2
_geom_bond_distance
N10 C3 1.326(3)
N10 C9 1.387(3)
N10 B4 1.515(3)
C3 C2 1.395(3)
C3 C33 1.475(3)
C2 C1 1.370(3)
C2 C31 1.477(3)
C1 C9 1.408(3)
C1 C30 1.479(3)
C9 C8 1.384(3)
C8 C12 1.381(3)
C8 C15 1.481(3)
C12 C7 1.398(3)
C12 N11 1.385(2)
C7 C6 1.374(3)
C7 C37 1.481(3)
C6 C5 1.387(3)
C6 C35 1.476(3)
C5 N11 1.333(3)
C5 C34 1.476(3)
N11 B4 1.520(3)
B4 F13 1.368(3)
B4 F14 1.382(3)
C33 H33A 0.9800
C33 H33B 0.9800
C33 H33C 0.9800
C31 H31A 0.9900
C31 H31B 0.9900
C31 C32 1.507(3)
C32 H32A 0.9800
C32 H32B 0.9800
C32 H32C 0.9800
C30 H30A 0.9800
C30 H30B 0.9800
C30 H30C 0.9800
C37 H37A 0.9800
C37 H37B 0.9800
C37 H37C 0.9800
C35 H35A 0.9900
C35 H35B 0.9900
C35 C36 1.511(3)
C36 H36A 0.9800
C36 H36B 0.9800
C36 H36C 0.9800
C34 H34A 0.9800
C34 H34B 0.9800
C34 H34C 0.9800
C15 C16 1.385(3)
C15 C28 1.395(3)
C16 C17 1.410(3)
C16 C21 1.417(3)
C17 H17 0.9500
C17 C18 1.345(3)
C18 H18 0.9500
C18 C19 1.394(3)
C19 H19 0.9500
C19 C20 1.339(3)
C20 H20 0.9500
C20 C21 1.415(3)
C21 C22 1.392(3)
C22 C23 1.396(3)
C22 C29 1.491(3)
C23 C24 1.412(3)
C23 C28 1.417(3)
C24 H24 0.9500
C24 C25 1.343(3)
C25 H25 0.9500
C25 C26 1.396(3)
C26 H26 0.9500
C26 C27 1.341(3)
C27 H27 0.9500
C27 C28 1.415(3)
C29 H29A 0.9800
C29 H29B 0.9800
C29 H29C 0.9800

loop_
_geom_hbond_atom_site_label_D
_geom_hbond_atom_site_label_H
_geom_hbond_atom_site_label_A
_geom_hbond_distance_DH
_geom_hbond_distance_HA
_geom_hbond_distance_DA
_geom_hbond_angle_DHA
C33 H33A F14 0.98 2.39 3.068(3) 125.9

loop_
_geom_torsion_atom_site_label_1
_geom_torsion_atom_site_label_2
_geom_torsion_atom_site_label_3
_geom_torsion_atom_site_label_4
_geom_torsion
N10 C3 C2 C1 1.4(2)
N10 C3 C2 C31 -177.99(19)
N10 C9 C8 C12 -2.5(3)
N10 C9 C8 C15 174.79(18)
C3 N10 C9 C1 0.6(2)
C3 N10 C9 C8 -179.36(19)
C3 N10 B4 N11 -179.12(18)
C3 N10 B4 F13 -59.5(3)
C3 N10 B4 F14 61.2(3)
C3 C2 C1 C9 -1.0(2)
C3 C2 C1 C30 -179.3(2)
C3 C2 C31 C32 64.2(3)
C2 C1 C9 N10 0.3(2)
C2 C1 C9 C8 -179.8(2)
C1 C2 C31 C32 -115.0(3)
C1 C9 C8 C12 177.5(2)
C1 C9 C8 C15 -5.2(3)
C9 N10 C3 C2 -1.3(2)
C9 N10 C3 C33 179.25(19)
C9 N10 B4 N11 -0.1(3)
C9 N10 B4 F13 119.5(2)
C9 N10 B4 F14 -119.8(2)
C9 C8 C12 C7 -179.3(2)
C9 C8 C12 N11 2.1(3)
C9 C8 C15 C16 90.5(3)
C9 C8 C15 C28 -91.3(2)
C8 C12 C7 C6 -179.4(2)
C8 C12 C7 C37 0.3(4)
C8 C12 N11 C5 178.57(19)
C8 C12 N11 B4 -0.6(3)
C8 C15 C16 C17 -0.1(3)
C8 C15 C16 C21 178.20(19)
C8 C15 C28 C23 -176.9(2)
C8 C15 C28 C27 2.5(3)
C12 C8 C15 C16 -92.1(3)
C12 C8 C15 C28 86.0(3)
C12 C7 C6 C5 1.4(2)
C12 C7 C6 C35 177.77(19)
C12 N11 B4 N10 -0.3(3)
C12 N11 B4 F13 -119.6(2)
C12 N11 B4 F14 119.3(2)
C7 C12 N11 C5 -0.3(2)
C7 C12 N11 B4 -179.51(19)
C7 C6 C5 N11 -1.6(2)
C7 C6 C5 C34 176.2(2)
C7 C6 C35 C36 -73.2(3)
C6 C5 N11 C12 1.2(2)
C6 C5 N11 B4 -179.62(19)
C5 C6 C35 C36 102.5(2)
C5 N11 B4 N10 -179.40(18)
C5 N11 B4 F13 61.3(3)
C5 N11 B4 F14 -59.7(3)
N11 C12 C7 C6 -0.7(2)
N11 C12 C7 C37 179.0(2)
B4 N10 C3 C2 177.92(19)
B4 N10 C3 C33 -1.6(3)
B4 N10 C9 C1 -178.56(19)
B4 N10 C9 C8 1.5(3)
C33 C3 C2 C1 -179.1(2)
C33 C3 C2 C31 1.5(4)
C31 C2 C1 C9 178.4(2)
C31 C2 C1 C30 0.1(4)
C30 C1 C9 N10 178.5(2)
C30 C1 C9 C8 -1.5(4)
C37 C7 C6 C5 -178.3(2)
C37 C7 C6 C35 -1.9(3)
C35 C6 C5 N11 -178.00(19)
C35 C6 C5 C34 -0.2(4)
C34 C5 N11 C12 -176.8(2)
C34 C5 N11 B4 2.4(3)
C15 C8 C12 C7 3.4(3)
C15 C8 C12 N11 -175.21(18)
C15 C16 C17 C18 -179.4(2)
C15 C16 C21 C20 177.3(2)
C15 C16 C21 C22 -2.7(3)
C16 C15 C28 C23 1.2(3)
C16 C15 C28 C27 -179.4(2)
C16 C17 C18 C19 1.0(4)
C16 C21 C22 C23 3.9(3)
C16 C21 C22 C29 -175.5(2)
C17 C16 C21 C20 -4.3(3)
C17 C16 C21 C22 175.7(2)
C17 C18 C19 C20 -2.1(4)
C18 C19 C20 C21 -0.1(3)
C19 C20 C21 C16 3.3(3)
C19 C20 C21 C22 -176.6(2)
C20 C21 C22 C23 -176.2(2)
C20 C21 C22 C29 4.5(3)
C21 C16 C17 C18 2.2(3)
C21 C22 C23 C24 176.9(2)
C21 C22 C23 C28 -2.5(3)
C22 C23 C24 C25 -179.4(2)
C22 C23 C28 C15 0.0(3)
C22 C23 C28 C27 -179.4(2)
C23 C24 C25 C26 -1.0(4)
C24 C23 C28 C15 -179.5(2)
C24 C23 C28 C27 1.1(3)
C24 C25 C26 C27 0.9(4)
C25 C26 C27 C28 0.3(3)
C26 C27 C28 C15 179.3(2)
C26 C27 C28 C23 -1.3(3)
C28 C15 C16 C17 -178.2(2)
C28 C15 C16 C21 0.1(3)
C28 C23 C24 C25 0.0(3)
C29 C22 C23 C24 -3.7(3)
C29 C22 C23 C28 176.8(2)
